data_9005423
loop_
_publ_author_name
'Bonazzi, P.'
'Menchetti, S.'

_publ_section_title
;
 Crystal chemistry of aeschynite-(Y) from the Western Alps:
 residual electron density on difference-Fourier map
 Sample: MI
 Locality: western Alps
;
_journal_issue 6
_journal_name_full 'European Journal of Mineralogy'
_journal_page_first 1043
_journal_page_last 1049
_journal_volume 11
_journal_year 1999
_chemical_formula_sum
;Ca0.01 Ce0.009 Dy0.071 Er0.043 Gd0.072 La0.001 Nb0.03 Nd0.032 O6.02 Pr0.003
 Sm0.034 Th0.12 Ti1.95 U0.02 W0.02 Y0.54 Yb0.03
;
_chemical_name_mineral Aeschynite-(Y)
_space_group_IT_number 62
_symmetry_space_group_name_Hall '-P 2ac 2n'
_symmetry_space_group_name_H-M 'P n m a'
_cell_angle_alpha 90
_cell_angle_beta 90
_cell_angle_gamma 90
_cell_length_a 10.803
_cell_length_b 7.532
_cell_length_c 5.180
_cell_formula_units_Z 4
_cell_volume 421.487
_exptl_crystal_density_diffrn 5.105
_cod_depositor_comments
;
 Adding _atom_site_type_symbol label and values.

 Antanas Vaitkus
 2013-03-31
;
_cod_original_formula_sum
;Y.54 La.001 Ce.009 Pr.003 Nd.032 Sm.034 Gd.072 Dy.071 Er.043 Yb.03 Th.12 U.02
 Ca.01 (Ti1.95 Nb.03 W.02) O6.02
;
_cod_database_code 9005423

loop_
_symmetry_equiv_pos_as_xyz
x,y,z
x,1/2-y,z
-x,1/2+y,-z
1/2-x,1/2+y,1/2+z
1/2+x,1/2-y,1/2-z
1/2+x,y,1/2-z
1/2-x,-y,1/2+z
-x,-y,-z

loop_
_atom_site_label
_atom_site_type_symbol
_atom_site_fract_x
_atom_site_fract_y
_atom_site_fract_z
_atom_site_occupancy
_atom_site_U_iso_or_equiv
YA Y 0.45030 0.25000 0.03050 0.54000 0.00750
LaA La 0.45030 0.25000 0.03050 0.00100 0.00750
CeA Ce 0.45030 0.25000 0.03050 0.00900 0.00750
PrA Pr 0.45030 0.25000 0.03050 0.00300 0.00750
NdA Nd 0.45030 0.25000 0.03050 0.03200 0.00750
SmA Sm 0.45030 0.25000 0.03050 0.03400 0.00750
GdA Gd 0.45030 0.25000 0.03050 0.07200 0.00750
DyA Dy 0.45030 0.25000 0.03050 0.07100 0.00750
ErA Er 0.45030 0.25000 0.03050 0.04300 0.00750
YbA Yb 0.45030 0.25000 0.03050 0.03000 0.00750
ThA Th 0.45030 0.25000 0.03050 0.12000 0.00750
UA U 0.45030 0.25000 0.03050 0.02000 0.00750
CaA Ca 0.45030 0.25000 0.03050 0.01000 0.00750
TiB Ti 0.35950 0.51530 0.54360 0.97500 0.01220
NbB Nb 0.35950 0.51530 0.54360 0.01500 0.01220
WB W 0.35950 0.51530 0.54360 0.01000 0.01220
OC O 0.17800 0.25000 0.59800 0.02000 0.01100
O1 O 0.28650 0.43700 0.87720 1.00000 0.01400
O2 O 0.52610 0.45710 0.73530 1.00000 0.01600
O3 O 0.62040 0.25000 0.31330 1.00000 0.01600
O4 O 0.34840 0.25000 0.43760 1.00000 0.01600

_database_code_amcsd 0006808
